data_1534267
loop_
_publ_author_name
'Bigoli, F.'
'Manotti Lanfredi, A.M.'
'Braibanti, A.'
'Tiripicchio, A.'
'Tiripicchio Camellini, M.'

_publ_section_title
;
 The crystal and molecular structure of bis(thiocarbohydrazide-N,S)cadmium
 dichloride
;
_journal_name_full 'Inorganica Chimica Acta'
_journal_page_first 392
_journal_page_last 396
_journal_volume 5
_journal_year 1971
_chemical_formula_sum 'C2 H12 Cd Cl2 N8 S2'
_chemical_name_systematic '(Cd (S C (N H (N H2))2)2) Cl2'
_space_group_IT_number 14
_symmetry_space_group_name_Hall '-P 2ybc'
_symmetry_space_group_name_H-M 'P 1 21/c 1'
_cell_angle_alpha 90
_cell_angle_beta 119.5
_cell_angle_gamma 90
_cell_formula_units_Z 2
_cell_length_a 8.64
_cell_length_b 5.78
_cell_length_c 13.78
_cell_volume 598.946
_citation_journal_id_ASTM ICHAA3
_cod_data_source_file Bigoli_ICHAA3_1971_637.cif
_cod_data_source_block C2H12Cd1Cl2N8S2
_cod_original_cell_volume 598.9459
_cod_original_formula_sum 'C2 H12 Cd1 Cl2 N8 S2'
_cod_database_code 1534267

loop_
_symmetry_equiv_pos_as_xyz
x,y,z
-x,y+1/2,-z+1/2
-x,-y,-z
x,-y-1/2,z-1/2

loop_
_atom_site_label
_atom_site_type_symbol
_atom_site_fract_x
_atom_site_fract_y
_atom_site_fract_z
_atom_site_occupancy
_atom_site_U_iso_or_equiv
N2 N-2 0.8578 0.2493 0.0655 1 0.0
Cl1 Cl-1 0.9028 0.2939 -0.1755 1 0.0
S1 S-2 0.6777 -0.1555 -0.0947 1 0.0
N3 N-2 0.4141 0.1321 -0.1499 1 0.0
Cd1 Cd+2 0 0 0 1 0.0
N4 N-2 0.3324 0.3398 -0.145 1 0.0
C1 C+4 0.5812 0.1021 -0.0864 1 0.0
N1 N-2 0.6763 0.2649 -0.0094 1 0.0
